data_7105172
loop_
_publ_author_name
'Kishan, Motkuri Radha'
'Tian, Jian'
'Thallapally, Praveen K'
'Fernandez, Carlos A'
'Dalgarno, Scott J'
'Warren, John E'
'McGrail, B Peter'
'Atwood, Jerry L'

_publ_section_title
;
 Flexible metal-organic supramolecular isomers for gas separation.
;
_journal_issue 4
_journal_name_full 'Chemical communications (Cambridge, England)'
_journal_page_first 538
_journal_page_last 540
_journal_paper_doi 10.1039/b913910a
_journal_volume 46
_journal_year 2010
_chemical_formula_sum 'C33 H24 O12 Zn'
_chemical_formula_weight 677.89
_chemical_name_common 4
_chemical_name_systematic
;
?
;
_space_group_IT_number 60
_symmetry_cell_setting orthorhombic
_symmetry_space_group_name_Hall '-P 2n 2ab'
_symmetry_space_group_name_H-M 'P b c n'
_atom_sites_solution_hydrogens geom
_atom_sites_solution_primary direct
_atom_sites_solution_secondary difmap
_audit_creation_method SHELXL-97
_cell_angle_alpha 90.00
_cell_angle_beta 90.00
_cell_angle_gamma 90.00
_cell_formula_units_Z 8
_cell_length_a 24.4646(19)
_cell_length_b 15.2591(11)
_cell_length_c 33.563(3)
_cell_measurement_temperature 150(2)
_cell_volume 12529.3(16)
_computing_cell_refinement 'SAINT (Bruker, 1998)'
_computing_data_collection 'Apex II'
_computing_data_reduction 'SAINT (Bruker, 1998)'
_computing_molecular_graphics 'XSeed (Barbour, 2001)'
_computing_publication_material 'local program'
_computing_structure_refinement 'SHELXL-97 (Sheldrick, 1997)'
_computing_structure_solution 'SHELXS-97 (Sheldrick, 1990)'
_diffrn_ambient_temperature 100(2)
_diffrn_measured_fraction_theta_full 0.990
_diffrn_measured_fraction_theta_max 0.990
_diffrn_measurement_device_type 'Bruker Apex II CCD Diffractometer'
_diffrn_measurement_method '\w rotation with narrow frames'
_diffrn_radiation_monochromator 'silicon 111'
_diffrn_radiation_source 'Advanced Light Source station 11.3.1'
_diffrn_radiation_type synchrotron
_diffrn_radiation_wavelength 0.77490
_diffrn_reflns_av_R_equivalents 0.0575
_diffrn_reflns_av_sigmaI/netI 0.0265
_diffrn_reflns_limit_h_max 24
_diffrn_reflns_limit_h_min -24
_diffrn_reflns_limit_k_max 15
_diffrn_reflns_limit_k_min -15
_diffrn_reflns_limit_l_max 33
_diffrn_reflns_limit_l_min -33
_diffrn_reflns_number 72926
_diffrn_reflns_theta_full 22.81
_diffrn_reflns_theta_max 22.81
_diffrn_reflns_theta_min 2.62
_exptl_absorpt_coefficient_mu 0.424
_exptl_absorpt_correction_T_max 0.9916
_exptl_absorpt_correction_T_min 0.8428
_exptl_absorpt_correction_type multi-scan
_exptl_absorpt_process_details Bruker-SADABS
_exptl_crystal_colour Colourless
_exptl_crystal_density_diffrn 0.719
_exptl_crystal_density_method 'not measured'
_exptl_crystal_description Prism
_exptl_crystal_F_000 2784
_exptl_crystal_size_max 0.07
_exptl_crystal_size_mid 0.07
_exptl_crystal_size_min 0.02
_refine_diff_density_max 0.316
_refine_diff_density_min -0.317
_refine_diff_density_rms 0.061
_refine_ls_extinction_method none
_refine_ls_goodness_of_fit_ref 1.001
_refine_ls_hydrogen_treatment constr
_refine_ls_matrix_type full
_refine_ls_number_parameters 415
_refine_ls_number_reflns 6506
_refine_ls_number_restraints 0
_refine_ls_restrained_S_all 1.001
_refine_ls_R_factor_all 0.0690
_refine_ls_R_factor_gt 0.0563
_refine_ls_shift/su_max 0.001
_refine_ls_shift/su_mean 0.000
_refine_ls_structure_factor_coef Fsqd
_refine_ls_weighting_details 'calc w=1/[\s^2^(Fo^2^)+(0.1304P)^2^+4.7906P] where P=(Fo^2^+2Fc^2^)/3'
_refine_ls_weighting_scheme calc
_refine_ls_wR_factor_gt 0.1725
_refine_ls_wR_factor_ref 0.1816
_reflns_number_gt 5187
_reflns_number_total 6506
_reflns_threshold_expression >2sigma(I)
_cod_data_source_file b913910a.txt
_cod_data_source_block 4
_cod_original_sg_symbol_H-M Pbcn
_cod_database_code 7105172

loop_
_symmetry_equiv_pos_as_xyz
'x, y, z'
'-x+1/2, -y+1/2, z+1/2'
'x+1/2, -y+1/2, -z'
'-x, y, -z+1/2'
'-x, -y, -z'
'x-1/2, y-1/2, -z-1/2'
'-x-1/2, y-1/2, z'
'x, -y, z-1/2'

loop_
_atom_site_label
_atom_site_type_symbol
_atom_site_fract_x
_atom_site_fract_y
_atom_site_fract_z
_atom_site_U_iso_or_equiv
_atom_site_adp_type
_atom_site_occupancy
_atom_site_symmetry_multiplicity
_atom_site_calc_flag
_atom_site_refinement_flags
_atom_site_disorder_assembly
_atom_site_disorder_group
Zn1 Zn 0.697592(19) 0.24503(3) 0.097955(13) 0.0478(3) Uani 1 1 d . . .
O1 O 0.57569(10) -0.37961(17) 0.25296(7) 0.0517(7) Uani 1 1 d . . .
C1 C 0.6370(2) 0.0980(3) 0.12793(14) 0.0678(13) Uani 1 1 d . . .
O2 O 0.63234(11) -0.1550(2) 0.25114(8) 0.0615(8) Uani 1 1 d . . .
C2 C 0.63582(19) 0.0295(3) 0.16093(12) 0.0566(11) Uani 1 1 d . . .
O3 O 0.67117(12) -0.26694(18) 0.54394(8) 0.0556(8) Uani 1 1 d . . .
C3 C 0.68230(19) -0.0094(3) 0.17477(14) 0.0665(13) Uani 1 1 d . . .
H3 H 0.7164 0.0063 0.1633 0.080 Uiso 1 1 calc R . .
O4 O 0.63608(12) -0.29660(19) 0.35841(8) 0.0643(8) Uani 1 1 d . . .
C4 C 0.68117(19) -0.0703(3) 0.20463(14) 0.0758(14) Uani 1 1 d . . .
H4 H 0.7140 -0.0970 0.2136 0.091 Uiso 1 1 calc R . .
O5 O 0.67355(14) -0.6642(2) 0.13523(8) 0.0674(8) Uani 1 1 d . . .
C5 C 0.63054(18) -0.0929(3) 0.22180(12) 0.0548(11) Uani 1 1 d . . .
O6 O 0.52443(12) -0.21509(19) 0.34236(8) 0.0619(8) Uani 1 1 d . . .
C6 C 0.58399(18) -0.0547(3) 0.20869(12) 0.0569(11) Uani 1 1 d . . .
H6 H 0.5498 -0.0687 0.2205 0.068 Uiso 1 1 calc R . .
O7 O 0.72457(16) -0.1575(2) 0.52439(8) 0.0859(11) Uani 1 1 d . . .
C7 C 0.5871(2) 0.0060(3) 0.17738(14) 0.0698(13) Uani 1 1 d . . .
H7 H 0.5544 0.0313 0.1674 0.084 Uiso 1 1 calc R . .
C8 C 0.58373(16) -0.1845(3) 0.26745(11) 0.0488(10) Uani 1 1 d . . .
H8A H 0.5593 -0.2051 0.2459 0.059 Uiso 1 1 calc R . .
H8B H 0.5653 -0.1354 0.2813 0.059 Uiso 1 1 calc R . .
C9 C 0.59369(17) -0.2587(3) 0.29675(12) 0.0510(11) Uani 1 1 d . . .
O10 O 0.68441(15) 0.12787(19) 0.12027(9) 0.0716(9) Uani 1 1 d . . .
C10 C 0.61828(17) -0.3384(3) 0.27537(11) 0.0541(11) Uani 1 1 d . . .
H10A H 0.6481 -0.3195 0.2574 0.065 Uiso 1 1 calc R . .
H10B H 0.6336 -0.3800 0.2951 0.065 Uiso 1 1 calc R . .
C11 C 0.59029(18) -0.4462(3) 0.22766(11) 0.0509(11) Uani 1 1 d . . .
O12 O 0.29570(13) -0.1287(2) 0.42261(9) 0.0735(9) Uani 1 1 d . . .
C12 C 0.54830(17) -0.4844(3) 0.20735(12) 0.0516(10) Uani 1 1 d . . .
H12 H 0.5117 -0.4663 0.2120 0.062 Uiso 1 1 calc R . .
C13 C 0.55940(18) -0.5501(3) 0.17964(13) 0.0606(11) Uani 1 1 d . . .
H13 H 0.5299 -0.5767 0.1657 0.073 Uiso 1 1 calc R . .
O14 O 0.27603(13) -0.25465(19) 0.39177(10) 0.0626(8) Uani 1 1 d . . .
C14 C 0.61239(17) -0.5779(3) 0.17187(11) 0.0493(10) Uani 1 1 d . . .
C15 C 0.65392(18) -0.5388(3) 0.19340(12) 0.0602(12) Uani 1 1 d . . .
H15 H 0.6905 -0.5568 0.1887 0.072 Uiso 1 1 calc R . .
C16 C 0.64401(16) -0.4735(3) 0.22195(11) 0.0508(10) Uani 1 1 d . . .
H16 H 0.6731 -0.4486 0.2369 0.061 Uiso 1 1 calc R . .
C17 C 0.6235(2) -0.6448(3) 0.14057(13) 0.0600(12) Uani 1 1 d . . .
C18 C 0.63508(18) -0.2286(3) 0.32838(12) 0.0578(11) Uani 1 1 d . . .
H18A H 0.6718 -0.2211 0.3164 0.069 Uiso 1 1 calc R . .
H18B H 0.6236 -0.1721 0.3402 0.069 Uiso 1 1 calc R . .
C19 C 0.65177(19) -0.2738(3) 0.39629(12) 0.0546(11) Uani 1 1 d . . .
C20 C 0.63329(17) -0.3278(3) 0.42575(11) 0.0556(11) Uani 1 1 d . . .
H20 H 0.6114 -0.3772 0.4194 0.067 Uiso 1 1 calc R . .
O21 O 0.59591(18) 0.1180(3) 0.10968(13) 0.1059(13) Uani 1 1 d . . .
C21 C 0.64685(18) -0.3099(3) 0.46542(11) 0.0544(11) Uani 1 1 d . . .
H21 H 0.6343 -0.3477 0.4860 0.065 Uiso 1 1 calc R . .
C22 C 0.6779(2) -0.2388(3) 0.47490(13) 0.0588(12) Uani 1 1 d . . .
C23 C 0.6969(2) -0.1844(3) 0.44400(13) 0.0740(14) Uani 1 1 d . . .
H23 H 0.7199 -0.1360 0.4501 0.089 Uiso 1 1 calc R . .
C24 C 0.6826(2) -0.2005(4) 0.40521(12) 0.0734(15) Uani 1 1 d . . .
H24 H 0.6937 -0.1617 0.3846 0.088 Uiso 1 1 calc R . .
C25 C 0.6934(2) -0.2175(3) 0.51728(13) 0.0600(12) Uani 1 1 d . . .
C26 C 0.53916(17) -0.2842(3) 0.31568(11) 0.0535(11) Uani 1 1 d . . .
H26A H 0.5108 -0.2915 0.2949 0.064 Uiso 1 1 calc R . .
H26B H 0.5429 -0.3402 0.3304 0.064 Uiso 1 1 calc R . .
C27 C 0.47082(18) -0.2174(3) 0.35692(12) 0.0515(11) Uani 1 1 d . . .
C28 C 0.4584(2) -0.1504(3) 0.38358(12) 0.0679(13) Uani 1 1 d . . .
H28 H 0.4857 -0.1098 0.3916 0.081 Uiso 1 1 calc R . .
C29 C 0.40619(19) -0.1440(3) 0.39816(12) 0.0579(12) Uani 1 1 d . . .
H29 H 0.3974 -0.0976 0.4159 0.070 Uiso 1 1 calc R . .
C30 C 0.36636(17) -0.2029(3) 0.38771(11) 0.0488(11) Uani 1 1 d . . .
C31 C 0.38046(17) -0.2693(3) 0.36084(12) 0.0519(11) Uani 1 1 d . . .
H31 H 0.3533 -0.3098 0.3524 0.062 Uiso 1 1 calc R . .
C32 C 0.43263(17) -0.2770(3) 0.34648(11) 0.0488(10) Uani 1 1 d . . .
H32 H 0.4419 -0.3241 0.3293 0.059 Uiso 1 1 calc R . .
C33 C 0.3090(2) -0.1934(4) 0.40230(12) 0.0613(13) Uani 1 1 d . . .
O47 O 0.58649(16) -0.6753(3) 0.12202(12) 0.1053(14) Uani 1 1 d . . .

loop_
_atom_site_aniso_label
_atom_site_aniso_U_11
_atom_site_aniso_U_22
_atom_site_aniso_U_33
_atom_site_aniso_U_23
_atom_site_aniso_U_13
_atom_site_aniso_U_12
Zn1 0.0609(4) 0.0450(4) 0.0376(4) 0.00646(19) 0.0010(2) 0.0067(2)
O1 0.0548(17) 0.0597(17) 0.0406(15) -0.0058(14) 0.0061(13) 0.0035(14)
C1 0.076(4) 0.060(3) 0.068(3) 0.019(3) -0.003(3) -0.006(3)
O2 0.0578(18) 0.078(2) 0.0489(16) 0.0204(16) 0.0060(14) -0.0008(16)
C2 0.069(3) 0.049(3) 0.051(3) 0.002(2) 0.006(2) -0.009(2)
O3 0.076(2) 0.0519(17) 0.0391(16) -0.0041(14) -0.0004(15) -0.0055(15)
C3 0.067(3) 0.063(3) 0.069(3) 0.025(3) 0.007(3) -0.010(2)
O4 0.096(2) 0.0567(18) 0.0402(17) 0.0022(14) -0.0126(15) -0.0138(16)
C4 0.058(3) 0.090(4) 0.079(3) 0.034(3) 0.004(3) 0.002(3)
O5 0.087(2) 0.064(2) 0.0512(17) -0.0071(15) 0.0032(16) 0.0177(18)
C5 0.070(3) 0.050(3) 0.044(2) 0.005(2) 0.006(2) 0.000(2)
O6 0.071(2) 0.0648(19) 0.0498(17) -0.0072(15) 0.0239(15) -0.0107(16)
C6 0.059(3) 0.056(3) 0.056(3) 0.009(2) 0.009(2) 0.003(2)
O7 0.125(3) 0.083(2) 0.0493(18) -0.0086(17) -0.0150(18) -0.054(2)
C7 0.073(3) 0.063(3) 0.074(3) 0.007(3) -0.001(3) 0.012(3)
C8 0.048(2) 0.055(3) 0.044(2) 0.007(2) 0.0051(19) 0.004(2)
C9 0.056(3) 0.058(3) 0.039(2) 0.0034(19) 0.009(2) -0.008(2)
O10 0.098(3) 0.0472(19) 0.069(2) 0.0180(15) 0.0125(18) 0.0017(18)
C10 0.057(3) 0.065(3) 0.040(2) 0.003(2) -0.004(2) 0.002(2)
C11 0.068(3) 0.048(2) 0.037(2) 0.008(2) 0.010(2) 0.010(2)
O12 0.089(2) 0.059(2) 0.072(2) -0.0196(18) 0.0168(17) 0.0155(17)
C12 0.045(2) 0.054(3) 0.056(3) -0.002(2) 0.001(2) 0.002(2)
C13 0.062(3) 0.054(3) 0.066(3) -0.002(2) -0.001(2) -0.003(2)
O14 0.058(2) 0.064(2) 0.0654(19) -0.0077(15) 0.0063(16) 0.0033(16)
C14 0.057(3) 0.048(2) 0.043(2) 0.004(2) -0.004(2) 0.005(2)
C15 0.059(3) 0.069(3) 0.053(3) 0.016(2) 0.011(2) 0.015(2)
C16 0.051(3) 0.061(3) 0.040(2) -0.003(2) 0.0026(19) 0.008(2)
C17 0.070(3) 0.059(3) 0.051(3) 0.004(2) 0.006(3) 0.016(3)
C18 0.077(3) 0.063(3) 0.033(2) 0.008(2) -0.002(2) -0.009(2)
C19 0.070(3) 0.057(3) 0.036(3) -0.002(2) -0.002(2) -0.014(2)
C20 0.077(3) 0.051(3) 0.038(2) 0.000(2) -0.012(2) -0.010(2)
O21 0.095(3) 0.103(3) 0.119(3) 0.060(3) -0.008(3) -0.002(2)
C21 0.077(3) 0.045(3) 0.041(2) -0.0015(19) -0.002(2) -0.011(2)
C22 0.075(3) 0.056(3) 0.046(3) 0.002(2) -0.006(2) -0.011(2)
C23 0.098(4) 0.073(3) 0.052(3) 0.005(3) 0.007(2) -0.035(3)
C24 0.096(4) 0.084(4) 0.040(3) 0.005(2) -0.003(2) -0.033(3)
C25 0.080(3) 0.055(3) 0.045(3) -0.004(2) -0.006(2) -0.007(3)
C26 0.066(3) 0.056(3) 0.039(2) -0.006(2) 0.015(2) -0.001(2)
C27 0.067(3) 0.045(2) 0.043(2) -0.001(2) 0.011(2) -0.001(2)
C28 0.084(4) 0.074(3) 0.045(2) -0.013(2) 0.017(2) -0.022(3)
C29 0.079(3) 0.052(3) 0.043(2) -0.015(2) 0.015(2) -0.005(3)
C30 0.064(3) 0.048(3) 0.034(2) -0.002(2) 0.005(2) 0.012(2)
C31 0.054(3) 0.058(3) 0.043(2) -0.001(2) 0.007(2) -0.001(2)
C32 0.064(3) 0.039(2) 0.043(2) -0.0073(19) 0.008(2) -0.007(2)
C33 0.077(3) 0.064(3) 0.043(3) 0.014(2) 0.004(2) 0.008(3)
O47 0.081(3) 0.118(3) 0.117(3) -0.066(3) -0.011(2) 0.012(2)

loop_
_atom_type_symbol
_atom_type_description
_atom_type_scat_dispersion_real
_atom_type_scat_dispersion_imag
_atom_type_scat_source
C C 0.0033 0.0016 'International Tables Vol C Tables 4.2.6.8 and 6.1.1.4'
H H 0.0000 0.0000 'International Tables Vol C Tables 4.2.6.8 and 6.1.1.4'
O O 0.0106 0.0060 'International Tables Vol C Tables 4.2.6.8 and 6.1.1.4'
Zn Zn 0.2839 1.4301 'International Tables Vol C Tables 4.2.6.8 and 6.1.1.4'

loop_
_geom_angle_atom_site_label_1
_geom_angle_atom_site_label_2
_geom_angle_atom_site_label_3
_geom_angle
_geom_angle_site_symmetry_1
_geom_angle_site_symmetry_3
_geom_angle_publ_flag
O14 Zn1 O3 119.30(13) 6_666 8 ?
O14 Zn1 O5 100.42(14) 6_666 1_565 ?
O3 Zn1 O5 111.88(12) 8 1_565 ?
O14 Zn1 O10 95.53(14) 6_666 . ?
O3 Zn1 O10 117.07(13) 8 . ?
O5 Zn1 O10 110.55(13) 1_565 . ?
C11 O1 C10 117.5(3) . . ?
O21 C1 O10 124.2(4) . . ?
O21 C1 C2 121.5(5) . . ?
O10 C1 C2 114.2(4) . . ?
C5 O2 C8 118.8(3) . . ?
C7 C2 C3 118.4(4) . . ?
C7 C2 C1 119.5(4) . . ?
C3 C2 C1 122.0(4) . . ?
C25 O3 Zn1 113.8(3) . 8_556 ?
C4 C3 C2 121.9(4) . . ?
C19 O4 C18 117.9(3) . . ?
C3 C4 C5 118.9(4) . . ?
C17 O5 Zn1 123.0(3) . 1_545 ?
C6 C5 O2 124.1(4) . . ?
C6 C5 C4 120.1(4) . . ?
O2 C5 C4 115.8(4) . . ?
C27 O6 C26 115.9(3) . . ?
C5 C6 C7 118.8(4) . . ?
C2 C7 C6 121.8(4) . . ?
O2 C8 C9 111.1(3) . . ?
C8 C9 C26 108.6(3) . . ?
C8 C9 C10 110.5(3) . . ?
C26 C9 C10 109.6(3) . . ?
C8 C9 C18 109.3(3) . . ?
C26 C9 C18 111.3(3) . . ?
C10 C9 C18 107.5(3) . . ?
C1 O10 Zn1 123.5(3) . . ?
O1 C10 C9 108.0(3) . . ?
C12 C11 O1 115.5(4) . . ?
C12 C11 C16 121.0(4) . . ?
O1 C11 C16 123.5(4) . . ?
C11 C12 C13 119.6(4) . . ?
C14 C13 C12 121.8(4) . . ?
C33 O14 Zn1 124.8(3) . 6_556 ?
C15 C14 C13 117.2(4) . . ?
C15 C14 C17 122.0(4) . . ?
C13 C14 C17 120.8(4) . . ?
C14 C15 C16 122.4(4) . . ?
C11 C16 C15 118.0(4) . . ?
O47 C17 O5 124.5(4) . . ?
O47 C17 C14 119.7(4) . . ?
O5 C17 C14 115.8(4) . . ?
O4 C18 C9 106.1(3) . . ?
C20 C19 O4 115.2(4) . . ?
C20 C19 C24 120.8(4) . . ?
O4 C19 C24 123.9(4) . . ?
C19 C20 C21 119.6(4) . . ?
C22 C21 C20 120.6(4) . . ?
C21 C22 C23 118.8(4) . . ?
C21 C22 C25 122.2(4) . . ?
C23 C22 C25 119.0(4) . . ?
C24 C23 C22 120.6(4) . . ?
C23 C24 C19 119.4(4) . . ?
O7 C25 O3 124.6(4) . . ?
O7 C25 C22 120.4(4) . . ?
O3 C25 C22 114.9(4) . . ?
O6 C26 C9 107.0(3) . . ?
C32 C27 C28 120.7(4) . . ?
C32 C27 O6 125.0(4) . . ?
C28 C27 O6 114.3(4) . . ?
C29 C28 C27 119.1(4) . . ?
C28 C29 C30 121.6(4) . . ?
C29 C30 C31 117.7(4) . . ?
C29 C30 C33 121.3(4) . . ?
C31 C30 C33 120.9(4) . . ?
C32 C31 C30 121.2(4) . . ?
C27 C32 C31 119.7(4) . . ?
O12 C33 O14 124.4(4) . . ?
O12 C33 C30 120.2(5) . . ?
O14 C33 C30 115.4(4) . . ?

loop_
_geom_bond_atom_site_label_1
_geom_bond_atom_site_label_2
_geom_bond_distance
_geom_bond_site_symmetry_2
_geom_bond_publ_flag
Zn1 O14 1.950(3) 6_666 ?
Zn1 O3 1.953(3) 8 ?
Zn1 O5 1.957(3) 1_565 ?
Zn1 O10 1.965(3) . ?
O1 C11 1.372(5) . ?
O1 C10 1.431(5) . ?
C1 O21 1.216(6) . ?
C1 O10 1.273(5) . ?
C1 C2 1.523(6) . ?
O2 C5 1.367(5) . ?
O2 C8 1.384(4) . ?
C2 C7 1.361(6) . ?
C2 C3 1.364(6) . ?
O3 C25 1.291(5) . ?
O3 Zn1 1.953(3) 8_556 ?
C3 C4 1.368(6) . ?
O4 C19 1.373(5) . ?
O4 C18 1.447(5) . ?
C4 C5 1.409(6) . ?
O5 C17 1.271(5) . ?
O5 Zn1 1.957(3) 1_545 ?
C5 C6 1.353(6) . ?
O6 C27 1.400(5) . ?
O6 C26 1.430(5) . ?
C6 C7 1.402(6) . ?
O7 C25 1.214(5) . ?
C8 C9 1.520(5) . ?
C9 C26 1.528(6) . ?
C9 C10 1.535(6) . ?
C9 C18 1.537(6) . ?
C11 C12 1.364(6) . ?
C11 C16 1.392(6) . ?
O12 C33 1.243(5) . ?
C12 C13 1.394(6) . ?
C13 C14 1.388(6) . ?
O14 C33 1.284(6) . ?
O14 Zn1 1.950(3) 6_556 ?
C14 C15 1.382(6) . ?
C14 C17 1.490(6) . ?
C15 C16 1.404(6) . ?
C17 O47 1.194(5) . ?
C19 C20 1.364(6) . ?
C19 C24 1.381(7) . ?
C20 C21 1.399(5) . ?
C21 C22 1.362(6) . ?
C22 C23 1.408(6) . ?
C22 C25 1.508(6) . ?
C23 C24 1.371(6) . ?
C27 C32 1.350(6) . ?
C27 C28 1.392(6) . ?
C28 C29 1.371(6) . ?
C29 C30 1.372(6) . ?
C30 C31 1.400(6) . ?
C30 C33 1.493(6) . ?
C31 C32 1.369(6) . ?
